data_1565667
loop_
_publ_author_name
'M\"unzfeld, Luca'
'Sun, Xiaofei'
'Schlittenhardt, S\"oren'
'Schoo, Christoph'
'Hauser, Adrian'
'Gillhuber, Sebastian'
'Weigend, Florian'
'Ruben, Mario'
'Roesky, Peter W.'

_publ_section_title
;
 Introduction of plumbole to f-element chemistry
;
_journal_issue 4
_journal_name_full 'Chemical Science'
_journal_page_first 945
_journal_page_last 954
_journal_paper_doi 10.1039/D1SC03805B
_journal_volume 13
_journal_year 2022
_chemical_formula_moiety 'C54 H88 Er Pb Si4, C16 H38.8 Li O4'
_chemical_formula_sum 'C70 H126.8 Er Li O4 Pb Si4'
_chemical_formula_weight 1526.26
_space_group_crystal_system monoclinic
_space_group_IT_number 14
_space_group_name_Hall '-P 2yn'
_space_group_name_H-M_alt 'P 1 21/n 1'
_atom_sites_solution_hydrogens geom
_atom_sites_solution_primary dual
_audit_creation_date 2021-01-29
_audit_creation_method
;
Olex2 1.2
(compiled 2018.05.29 svn.r3508 for OlexSys, GUI svn.r5506)
;
_audit_update_record
;
2021-03-02 deposited with the CCDC.	2021-11-29 downloaded from the CCDC.
;
_cell_angle_alpha 90
_cell_angle_beta 113.880(2)
_cell_angle_gamma 90
_cell_formula_units_Z 4
_cell_length_a 22.0069(7)
_cell_length_b 16.3287(4)
_cell_length_c 22.8084(7)
_cell_measurement_reflns_used 43054
_cell_measurement_temperature 100(2)
_cell_measurement_theta_max 29.83
_cell_measurement_theta_min 1.58
_cell_volume 7494.4(4)
_computing_molecular_graphics 'Olex2 (Dolomanov et al., 2009)'
_computing_publication_material 'Olex2 (Dolomanov et al., 2009)'
_computing_structure_refinement 'ShelXL (Sheldrick, 2015)'
_computing_structure_solution 'ShelXT (Sheldrick, 2015)'
_diffrn_ambient_temperature 100.0
_diffrn_detector_area_resol_mean 5.81
_diffrn_detector_type 'DECTRIS PILATUS 200K'
_diffrn_measured_fraction_theta_full 0.989
_diffrn_measured_fraction_theta_max 0.836
_diffrn_measurement_device 'Eulerian 4-circle diffractometer'
_diffrn_measurement_device_type 'STOE STADIVARI'
_diffrn_measurement_method 'rotation method, \w scans'
_diffrn_radiation_type MoK\a
_diffrn_radiation_wavelength 0.71073
_diffrn_reflns_av_R_equivalents 0.0557
_diffrn_reflns_av_unetI/netI 0.0668
_diffrn_reflns_Laue_measured_fraction_full 0.989
_diffrn_reflns_Laue_measured_fraction_max 0.836
_diffrn_reflns_limit_h_max 29
_diffrn_reflns_limit_h_min -30
_diffrn_reflns_limit_k_max 16
_diffrn_reflns_limit_k_min -22
_diffrn_reflns_limit_l_max 31
_diffrn_reflns_limit_l_min -31
_diffrn_reflns_number 41204
_diffrn_reflns_point_group_measured_fraction_full 0.989
_diffrn_reflns_point_group_measured_fraction_max 0.836
_diffrn_reflns_theta_full 25.242
_diffrn_reflns_theta_max 30.184
_diffrn_reflns_theta_min 1.584
_exptl_absorpt_coefficient_mu 3.462
_exptl_absorpt_correction_T_max 0.5480
_exptl_absorpt_correction_T_min 0.3077
_exptl_absorpt_correction_type multi-scan
_exptl_absorpt_process_details
;
STOE X-Red32, absorption correction by Gaussian integration, analogous to
P. Coppens, "The Evaluation of Absorption and Extinction in Single-Crystal
Structure Analysis", published in: F. R. Ahmed (Editor), "Crystallographic
Computing", Munksgaard, Copenhagen (1970), 255 - 270.
Afterwards scaling of reflection intensities was performed within STOE LANA.
J. Koziskova, F. Hahn, J. Richter, J. Kozisek, "Comparison of different
absorption corrections on the model structure of tetrakis(\m~2~-acetato)-
diaqua-di-copper(II)", Acta Chimica Slovaca, vol. 9, no. 2, 2016, pp. 136 - 140.
;
_exptl_crystal_colour 'clear red'
_exptl_crystal_colour_lustre clear
_exptl_crystal_colour_primary red
_exptl_crystal_density_diffrn 1.353
_exptl_crystal_description block
_exptl_crystal_F_000 3151
_exptl_crystal_size_max 0.777
_exptl_crystal_size_mid 0.603
_exptl_crystal_size_min 0.404
_refine_diff_density_max 2.076
_refine_diff_density_min -2.910
_refine_diff_density_rms 0.185
_refine_ls_extinction_method none
_refine_ls_goodness_of_fit_ref 1.014
_refine_ls_hydrogen_treatment constr
_refine_ls_matrix_type full
_refine_ls_number_parameters 796
_refine_ls_number_reflns 18594
_refine_ls_number_restraints 54
_refine_ls_restrained_S_all 1.014
_refine_ls_R_factor_all 0.0636
_refine_ls_R_factor_gt 0.0456
_refine_ls_shift/su_max 0.003
_refine_ls_shift/su_mean 0.000
_refine_ls_structure_factor_coef Fsqd
_refine_ls_weighting_details 'w=1/[\s^2^(Fo^2^)+(0.0726P)^2^] where P=(Fo^2^+2Fc^2^)/3'
_refine_ls_weighting_scheme calc
_refine_ls_wR_factor_gt 0.1128
_refine_ls_wR_factor_ref 0.1214
_reflns_Friedel_coverage 0.000
_reflns_number_gt 14645
_reflns_number_total 18594
_reflns_threshold_expression 'I > 2\s(I)'
_cod_data_source_file d1sc03805b2.cif
_cod_data_source_block lmm150
_cod_depositor_comments 'Adding full bibliography for 1565662--1565670.cif.'
_cod_original_formula_sum 'C70 H126.80 Er Li O4 Pb Si4'
_cod_database_code 1565667
_shelx_shelxl_version_number 2018/3
_shelx_space_group_comment
;
The symmetry employed for this shelxl refinement is uniquely defined
by the following loop, which should always be used as a source of
symmetry information in preference to the above space-group names.
They are only intended as comments.
;
_shelx_estimated_absorpt_t_max 0.335
_shelx_estimated_absorpt_t_min 0.174
_olex2_refinement_description
;
1. Fixed Uiso
 At 1.2 times of:
  All C(H) groups, All C(H,H) groups
 At 1.5 times of:
  All C(H,H,H) groups
2. Rigid bond restraints
 C67, C68, C73, C74
 with sigma for 1-2 distances of 0.001 and sigma for 1-3 distances of 0.001
 C65, C66, C64, O3, C63
 with sigma for 1-2 distances of 0.01 and sigma for 1-3 distances of 0.01
3. Uiso/Uaniso restraints and constraints
C66 \\sim O3 \\sim C65 \\sim C63 \\sim C64: within 2A with sigma of 0.04 and
sigma for terminal atoms of 0.08
4. Rigid body (RIGU) restrains
 O4, C67, C68, C73, C74
 with sigma for 1-2 distances of 0.004 and sigma for 1-3 distances of 0.004
5. Others
 Fixed Sof: C67(0.4) H67A(0.4) H67B(0.4) C68(0.4) H68A(0.4) H68B(0.4)
 H68C(0.4) C73(0.4) H73A(0.4) H73B(0.4) C74(0.4) H74A(0.4) H74B(0.4) H74C(0.4)
 C69(0.6) H69A(0.6) H69B(0.6) C70(0.6) H70A(0.6) H70B(0.6) C71(0.6) H71A(0.6)
 H71B(0.6) C72(0.6) H72A(0.6) H72B(0.6)
6.a Ternary CH refined with riding coordinates:
 C37(H37), C40(H40), C43(H43), C46(H46), C49(H49), C52(H52)
6.b Secondary CH2 refined with riding coordinates:
 C55(H55A,H55B), C57(H57A,H57B), C59(H59A,H59B), C61(H61A,H61B), C63(H63A,
 H63B), C65(H65A,H65B), C67(H67A,H67B), C73(H73A,H73B), C69(H69A,H69B),
 C70(H70A,H70B), C71(H71A,H71B), C72(H72A,H72B)
6.c Aromatic/amide H refined with riding coordinates:
 C12(H12), C13(H13), C14(H14), C15(H15), C16(H16), C6(H6), C7(H7), C8(H8),
 C9(H9), C10(H10), C30(H30), C31(H31), C33(H33), C34(H34), C35(H35), C36(H36)
6.d Idealised Me refined as rotating group:
 C18(H18A,H18B,H18C), C19(H19A,H19B,H19C), C20(H20A,H20B,H20C), C21(H21A,H21B,
 H21C), C22(H22A,H22B,H22C), C24(H24A,H24B,H24C), C25(H25A,H25B,H25C), C26(H26A,
 H26B,H26C), C27(H27A,H27B,H27C), C28(H28A,H28B,H28C), C38(H38A,H38B,H38C),
 C39(H39A,H39B,H39C), C41(H41A,H41B,H41C), C42(H42A,H42B,H42C), C44(H44A,H44B,
 H44C), C45(H45A,H45B,H45C), C47(H47A,H47B,H47C), C48(H48A,H48B,H48C), C50(H50A,
 H50B,H50C), C51(H51A,H51B,H51C), C53(H53A,H53B,H53C), C54(H54A,H54B,H54C),
 C56(H56A,H56B,H56C), C58(H58A,H58B,H58C), C60(H60A,H60B,H60C), C62(H62A,H62B,
 H62C), C64(H64A,H64B,H64C), C66(H66A,H66B,H66C), C68(H68A,H68B,H68C), C74(H74A,
 H74B,H74C)
;
_olex2_diffrn_ambient_temperature_device 'Oxford Cryosystems'
_olex2_submission_special_instructions 'No special instructions were received'

loop_
_space_group_symop_operation_xyz
'x, y, z'
'-x+1/2, y+1/2, -z+1/2'
'-x, -y, -z'
'x-1/2, -y-1/2, z-1/2'

loop_
_atom_site_label
_atom_site_type_symbol
_atom_site_fract_x
_atom_site_fract_y
_atom_site_fract_z
_atom_site_U_iso_or_equiv
_atom_site_adp_type
_atom_site_occupancy
_atom_site_site_symmetry_order
_atom_site_calc_flag
_atom_site_refinement_flags_posn
_atom_site_refinement_flags_adp
_atom_site_refinement_flags_occupancy
_atom_site_disorder_assembly
_atom_site_disorder_group
Pb1 Pb 0.74211(2) 0.23977(2) 0.41074(2) 0.01551(5) Uani 1 1 d . . . . .
Er1 Er 0.59195(2) 0.19188(2) 0.37135(2) 0.01378(6) Uani 1 1 d . . . . .
Si1 Si 0.74171(6) 0.03890(8) 0.46703(6) 0.0161(3) Uani 1 1 d . . . . .
Si2 Si 0.66526(6) 0.41998(8) 0.42262(6) 0.0159(2) Uani 1 1 d . . . . .
Si3 Si 0.38139(6) 0.25568(8) 0.32353(6) 0.0164(3) Uani 1 1 d . . . . .
Si4 Si 0.59474(7) 0.20347(9) 0.18005(6) 0.0197(3) Uani 1 1 d . . . . .
C1 C 0.7070(2) 0.1429(3) 0.4611(2) 0.0162(9) Uani 1 1 d . . . . .
C2 C 0.6691(2) 0.1781(3) 0.4924(2) 0.0138(8) Uani 1 1 d . . . . .
C3 C 0.6495(2) 0.2625(3) 0.4816(2) 0.0138(8) Uani 1 1 d . . . . .
C11 C 0.6128(2) 0.3015(3) 0.5174(2) 0.0152(9) Uani 1 1 d . . . . .
C12 C 0.6417(2) 0.3080(3) 0.5840(2) 0.0205(10) Uani 1 1 d . . . . .
H12 H 0.682723 0.281052 0.607224 0.025 Uiso 1 1 calc R . . . .
C13 C 0.6127(3) 0.3522(3) 0.6175(2) 0.0267(11) Uani 1 1 d . . . . .
H13 H 0.633792 0.355391 0.662891 0.032 Uiso 1 1 calc R . . . .
C14 C 0.5523(3) 0.3921(3) 0.5846(3) 0.0284(12) Uani 1 1 d . . . . .
H14 H 0.532887 0.424651 0.606944 0.034 Uiso 1 1 calc R . . . .
C15 C 0.5215(2) 0.3833(3) 0.5190(3) 0.0259(11) Uani 1 1 d . . . . .
H15 H 0.479431 0.408120 0.496097 0.031 Uiso 1 1 calc R . . . .
C16 C 0.5516(2) 0.3382(3) 0.4858(2) 0.0201(10) Uani 1 1 d . . . . .
H16 H 0.529445 0.332694 0.440608 0.024 Uiso 1 1 calc R . . . .
C4 C 0.6673(2) 0.3091(3) 0.4376(2) 0.0146(9) Uani 1 1 d . . . . .
C5 C 0.6502(2) 0.1289(3) 0.5382(2) 0.0135(8) Uani 1 1 d . . . . .
C6 C 0.6966(2) 0.1140(3) 0.6006(2) 0.0204(10) Uani 1 1 d . . . . .
H6 H 0.740300 0.135440 0.613733 0.024 Uiso 1 1 calc R . . . .
C7 C 0.6808(2) 0.0692(3) 0.6434(2) 0.0231(10) Uani 1 1 d . . . . .
H7 H 0.713644 0.060541 0.685537 0.028 Uiso 1 1 calc R . . . .
C8 C 0.6184(2) 0.0367(3) 0.6266(2) 0.0232(10) Uani 1 1 d . . . . .
H8 H 0.607836 0.005383 0.656343 0.028 Uiso 1 1 calc R . . . .
C9 C 0.5704(2) 0.0511(3) 0.5641(2) 0.0229(10) Uani 1 1 d . . . . .
H9 H 0.526920 0.029230 0.551131 0.027 Uiso 1 1 calc R . . . .
C10 C 0.5867(2) 0.0974(3) 0.5213(2) 0.0192(9) Uani 1 1 d . . . . .
H10 H 0.553710 0.107656 0.479531 0.023 Uiso 1 1 calc R . . . .
C17 C 0.8345(2) 0.0322(3) 0.5239(2) 0.0210(10) Uani 1 1 d . . . . .
C18 C 0.8487(3) 0.0743(3) 0.5879(2) 0.0285(12) Uani 1 1 d . . . . .
H18A H 0.840043 0.133099 0.580825 0.043 Uiso 1 1 calc GR . . . .
H18B H 0.895293 0.065563 0.616870 0.043 Uiso 1 1 calc GR . . . .
H18C H 0.819829 0.051093 0.606963 0.043 Uiso 1 1 calc GR . . . .
C19 C 0.8551(3) -0.0589(3) 0.5369(3) 0.0317(12) Uani 1 1 d . . . . .
H19A H 0.828979 -0.085432 0.557587 0.048 Uiso 1 1 calc GR . . . .
H19B H 0.902470 -0.062479 0.565103 0.048 Uiso 1 1 calc GR . . . .
H19C H 0.846928 -0.086584 0.496249 0.048 Uiso 1 1 calc GR . . . .
C20 C 0.8779(2) 0.0715(4) 0.4936(3) 0.0282(12) Uani 1 1 d . . . . .
H20A H 0.869051 0.045301 0.452260 0.042 Uiso 1 1 calc GR . . . .
H20B H 0.924872 0.064389 0.522134 0.042 Uiso 1 1 calc GR . . . .
H20C H 0.867689 0.130079 0.486911 0.042 Uiso 1 1 calc GR . . . .
C21 C 0.6962(2) -0.0418(3) 0.4924(2) 0.0238(10) Uani 1 1 d . . . . .
H21A H 0.704807 -0.034102 0.537676 0.036 Uiso 1 1 calc GR . . . .
H21B H 0.711654 -0.096205 0.486408 0.036 Uiso 1 1 calc GR . . . .
H21C H 0.648355 -0.037218 0.466255 0.036 Uiso 1 1 calc GR . . . .
C22 C 0.7400(2) 0.0052(3) 0.3876(2) 0.0213(10) Uani 1 1 d . . . . .
H22A H 0.694416 -0.009589 0.358911 0.032 Uiso 1 1 calc GR . . . .
H22B H 0.769052 -0.042409 0.393971 0.032 Uiso 1 1 calc GR . . . .
H22C H 0.755480 0.050011 0.368620 0.032 Uiso 1 1 calc GR . . . .
C23 C 0.7329(3) 0.4777(3) 0.4908(2) 0.0253(11) Uani 1 1 d . . . . .
C24 C 0.7226(3) 0.5711(3) 0.4814(3) 0.0335(13) Uani 1 1 d . . . . .
H24A H 0.720888 0.586427 0.439268 0.050 Uiso 1 1 calc GR . . . .
H24B H 0.759513 0.599669 0.514951 0.050 Uiso 1 1 calc GR . . . .
H24C H 0.680721 0.586372 0.484135 0.050 Uiso 1 1 calc GR . . . .
C25 C 0.7302(3) 0.4544(4) 0.5546(3) 0.0433(16) Uani 1 1 d . . . . .
H25A H 0.686345 0.468324 0.553403 0.065 Uiso 1 1 calc GR . . . .
H25B H 0.764510 0.484611 0.589524 0.065 Uiso 1 1 calc GR . . . .
H25C H 0.737867 0.395459 0.561884 0.065 Uiso 1 1 calc GR . . . .
C26 C 0.8024(3) 0.4558(4) 0.4945(3) 0.0360(14) Uani 1 1 d . . . . .
H26A H 0.809980 0.396823 0.502071 0.054 Uiso 1 1 calc GR . . . .
H26B H 0.836103 0.486102 0.529785 0.054 Uiso 1 1 calc GR . . . .
H26C H 0.805259 0.470386 0.454051 0.054 Uiso 1 1 calc GR . . . .
C27 C 0.5851(3) 0.4772(3) 0.4042(3) 0.0299(12) Uani 1 1 d . . . . .
H27A H 0.547955 0.445825 0.373317 0.045 Uiso 1 1 calc GR . . . .
H27B H 0.587357 0.530866 0.385884 0.045 Uiso 1 1 calc GR . . . .
H27C H 0.578321 0.484725 0.443741 0.045 Uiso 1 1 calc GR . . . .
C28 C 0.6805(2) 0.4392(3) 0.3483(2) 0.0248(11) Uani 1 1 d . . . . .
H28A H 0.719318 0.407757 0.350587 0.037 Uiso 1 1 calc GR . . . .
H28B H 0.688647 0.497722 0.345129 0.037 Uiso 1 1 calc GR . . . .
H28C H 0.641434 0.422191 0.310440 0.037 Uiso 1 1 calc GR . . . .
C29 C 0.4623(2) 0.2131(3) 0.3259(2) 0.0145(9) Uani 1 1 d . . . . .
C30 C 0.4902(2) 0.2632(3) 0.2916(2) 0.0158(9) Uani 1 1 d . . . . .
H30 H 0.475881 0.318454 0.288963 0.019 Uiso 1 1 calc R . . . .
C31 C 0.5337(2) 0.2515(3) 0.2606(2) 0.0171(9) Uani 1 1 d . . . . .
H31 H 0.539679 0.300747 0.241407 0.021 Uiso 1 1 calc R . . . .
C32 C 0.5710(2) 0.1857(3) 0.2503(2) 0.0163(9) Uani 1 1 d . . . . .
C33 C 0.5810(2) 0.1042(3) 0.2741(2) 0.0180(9) Uani 1 1 d . . . . .
H33 H 0.609174 0.074422 0.259365 0.022 Uiso 1 1 calc R . . . .
C34 C 0.5603(2) 0.0555(3) 0.3138(2) 0.0165(9) Uani 1 1 d . . . . .
H34 H 0.580086 0.002675 0.321197 0.020 Uiso 1 1 calc R . . . .
C35 C 0.5175(2) 0.0667(3) 0.3448(2) 0.0159(9) Uani 1 1 d . . . . .
H35 H 0.515801 0.020058 0.368952 0.019 Uiso 1 1 calc R . . . .
C36 C 0.4765(2) 0.1306(3) 0.3488(2) 0.0172(9) Uani 1 1 d . . . . .
H36 H 0.451807 0.114967 0.372789 0.021 Uiso 1 1 calc R . . . .
C37 C 0.3846(3) 0.3726(3) 0.3301(3) 0.0245(11) Uani 1 1 d . . . . .
H37 H 0.431155 0.387018 0.359695 0.029 Uiso 1 1 calc R . . . .
C38 C 0.3701(3) 0.4191(3) 0.2674(2) 0.0287(12) Uani 1 1 d . . . . .
H38A H 0.403376 0.404614 0.250804 0.043 Uiso 1 1 calc GR . . . .
H38B H 0.371817 0.478217 0.275507 0.043 Uiso 1 1 calc GR . . . .
H38C H 0.325757 0.404324 0.235764 0.043 Uiso 1 1 calc GR . . . .
C39 C 0.3401(3) 0.4073(3) 0.3598(3) 0.0372(14) Uani 1 1 d . . . . .
H39A H 0.293906 0.391936 0.333646 0.056 Uiso 1 1 calc GR . . . .
H39B H 0.343986 0.467146 0.361674 0.056 Uiso 1 1 calc GR . . . .
H39C H 0.353417 0.385439 0.403201 0.056 Uiso 1 1 calc GR . . . .
C40 C 0.3572(2) 0.2052(3) 0.3862(2) 0.0204(10) Uani 1 1 d . . . . .
H40 H 0.357840 0.145158 0.378003 0.024 Uiso 1 1 calc R . . . .
C41 C 0.4057(3) 0.2162(4) 0.4558(2) 0.0274(11) Uani 1 1 d . . . . .
H41A H 0.450784 0.202971 0.460144 0.041 Uiso 1 1 calc GR . . . .
H41B H 0.393315 0.179484 0.483189 0.041 Uiso 1 1 calc GR . . . .
H41C H 0.404307 0.273030 0.468936 0.041 Uiso 1 1 calc GR . . . .
C42 C 0.2859(3) 0.2227(3) 0.3790(3) 0.0284(12) Uani 1 1 d . . . . .
H42A H 0.284144 0.276586 0.397089 0.043 Uiso 1 1 calc GR . . . .
H42B H 0.272170 0.180583 0.401776 0.043 Uiso 1 1 calc GR . . . .
H42C H 0.255839 0.221910 0.333429 0.043 Uiso 1 1 calc GR . . . .
C43 C 0.3162(2) 0.2218(3) 0.2421(2) 0.0202(10) Uani 1 1 d . . . . .
H43 H 0.276030 0.257124 0.231740 0.024 Uiso 1 1 calc R . . . .
C44 C 0.2949(3) 0.1323(3) 0.2428(2) 0.0281(11) Uani 1 1 d . . . . .
H44A H 0.333718 0.096501 0.253850 0.042 Uiso 1 1 calc GR . . . .
H44B H 0.261577 0.117562 0.200281 0.042 Uiso 1 1 calc GR . . . .
H44C H 0.275915 0.125855 0.274640 0.042 Uiso 1 1 calc GR . . . .
C45 C 0.3397(3) 0.2311(4) 0.1877(2) 0.0267(11) Uani 1 1 d . . . . .
H45A H 0.354599 0.287483 0.186899 0.040 Uiso 1 1 calc GR . . . .
H45B H 0.302850 0.218522 0.146658 0.040 Uiso 1 1 calc GR . . . .
H45C H 0.376524 0.193280 0.194710 0.040 Uiso 1 1 calc GR . . . .
C46 C 0.6205(3) 0.3131(3) 0.1740(3) 0.0304(12) Uani 1 1 d . . . . .
H46 H 0.593880 0.348526 0.190541 0.037 Uiso 1 1 calc R . . . .
C47 C 0.6933(3) 0.3305(4) 0.2164(3) 0.0364(14) Uani 1 1 d . . . . .
H47A H 0.703785 0.309699 0.259712 0.055 Uiso 1 1 calc GR . . . .
H47B H 0.701202 0.389695 0.218232 0.055 Uiso 1 1 calc GR . . . .
H47C H 0.721638 0.303272 0.198467 0.055 Uiso 1 1 calc GR . . . .
C48 C 0.6038(3) 0.3417(4) 0.1047(3) 0.0434(16) Uani 1 1 d . . . . .
H48A H 0.629004 0.308913 0.086250 0.065 Uiso 1 1 calc GR . . . .
H48B H 0.615670 0.399574 0.104959 0.065 Uiso 1 1 calc GR . . . .
H48C H 0.556124 0.334724 0.078929 0.065 Uiso 1 1 calc GR . . . .
C49 C 0.5163(3) 0.1812(3) 0.1055(2) 0.0256(11) Uani 1 1 d . . . . .
H49 H 0.526256 0.193837 0.067419 0.031 Uiso 1 1 calc R . . . .
C50 C 0.4955(3) 0.0905(4) 0.1007(3) 0.0443(16) Uani 1 1 d . . . . .
H50A H 0.531022 0.056198 0.098274 0.066 Uiso 1 1 calc GR . . . .
H50B H 0.454699 0.082261 0.062090 0.066 Uiso 1 1 calc GR . . . .
H50C H 0.487731 0.075255 0.138620 0.066 Uiso 1 1 calc GR . . . .
C51 C 0.4586(3) 0.2350(4) 0.1013(3) 0.0403(15) Uani 1 1 d . . . . .
H51A H 0.445511 0.221425 0.136429 0.060 Uiso 1 1 calc GR . . . .
H51B H 0.420919 0.225613 0.060166 0.060 Uiso 1 1 calc GR . . . .
H51C H 0.471929 0.292610 0.104527 0.060 Uiso 1 1 calc GR . . . .
C52 C 0.6587(2) 0.1262(3) 0.1792(2) 0.0240(10) Uani 1 1 d . . . . .
H52 H 0.639235 0.071115 0.179862 0.029 Uiso 1 1 calc R . . . .
C53 C 0.7268(3) 0.1275(4) 0.2368(3) 0.0344(13) Uani 1 1 d . . . . .
H53A H 0.752858 0.174027 0.232648 0.052 Uiso 1 1 calc GR . . . .
H53B H 0.750531 0.076415 0.237693 0.052 Uiso 1 1 calc GR . . . .
H53C H 0.720136 0.132760 0.276583 0.052 Uiso 1 1 calc GR . . . .
C54 C 0.6688(3) 0.1299(4) 0.1162(3) 0.0373(14) Uani 1 1 d . . . . .
H54A H 0.626281 0.120033 0.079884 0.056 Uiso 1 1 calc GR . . . .
H54B H 0.700873 0.087863 0.116868 0.056 Uiso 1 1 calc GR . . . .
H54C H 0.685674 0.184055 0.111827 0.056 Uiso 1 1 calc GR . . . .
O1 O 0.49743(18) 0.3589(2) 0.78716(18) 0.0323(9) Uani 1 1 d . . . . .
O2 O 0.4384(2) 0.2233(3) 0.68970(19) 0.0360(9) Uani 1 1 d . . . . .
O3 O 0.5560(2) 0.1618(3) 0.8248(2) 0.0406(10) Uani 1 1 d . U . . .
O4 O 0.4227(2) 0.2142(4) 0.8251(2) 0.0570(13) Uani 1 1 d . U . . .
C55 C 0.5489(3) 0.4051(4) 0.7784(3) 0.0394(14) Uani 1 1 d . . . . .
H55A H 0.561441 0.452600 0.807860 0.047 Uiso 1 1 calc R . . . .
H55B H 0.532056 0.426076 0.733886 0.047 Uiso 1 1 calc R . . . .
C56 C 0.6081(3) 0.3531(4) 0.7911(3) 0.0438(16) Uani 1 1 d . . . . .
H56A H 0.595158 0.304760 0.763311 0.066 Uiso 1 1 calc GR . . . .
H56B H 0.626652 0.335700 0.836113 0.066 Uiso 1 1 calc GR . . . .
H56C H 0.641487 0.384407 0.782445 0.066 Uiso 1 1 calc GR . . . .
C57 C 0.4362(3) 0.4030(4) 0.7689(3) 0.0473(17) Uani 1 1 d . . . . .
H57A H 0.400197 0.363840 0.764354 0.057 Uiso 1 1 calc R . . . .
H57B H 0.425328 0.428848 0.726618 0.057 Uiso 1 1 calc R . . . .
C58 C 0.4387(4) 0.4682(5) 0.8166(4) 0.082(3) Uani 1 1 d . . . . .
H58A H 0.394693 0.493195 0.803614 0.122 Uiso 1 1 calc GR . . . .
H58B H 0.471047 0.510241 0.818074 0.122 Uiso 1 1 calc GR . . . .
H58C H 0.451993 0.443490 0.859178 0.122 Uiso 1 1 calc GR . . . .
C59 C 0.4636(3) 0.2563(4) 0.6445(3) 0.0389(14) Uani 1 1 d . . . . .
H59A H 0.492000 0.304484 0.664007 0.047 Uiso 1 1 calc R . . . .
H59B H 0.425803 0.275037 0.605455 0.047 Uiso 1 1 calc R . . . .
C60 C 0.5028(4) 0.1952(5) 0.6264(4) 0.056(2) Uani 1 1 d . . . . .
H60A H 0.521933 0.221266 0.599031 0.084 Uiso 1 1 calc GR . . . .
H60B H 0.473698 0.150111 0.602931 0.084 Uiso 1 1 calc GR . . . .
H60C H 0.538569 0.173813 0.665141 0.084 Uiso 1 1 calc GR . . . .
C61 C 0.3777(3) 0.1794(4) 0.6570(3) 0.0357(13) Uani 1 1 d . . . . .
H61A H 0.370330 0.142763 0.688115 0.043 Uiso 1 1 calc R . . . .
H61B H 0.382715 0.144384 0.623783 0.043 Uiso 1 1 calc R . . . .
C62 C 0.3182(3) 0.2317(4) 0.6261(4) 0.0487(17) Uani 1 1 d . . . . .
H62A H 0.324230 0.266979 0.594093 0.073 Uiso 1 1 calc GR . . . .
H62B H 0.312052 0.265761 0.658667 0.073 Uiso 1 1 calc GR . . . .
H62C H 0.278978 0.197052 0.605105 0.073 Uiso 1 1 calc GR . . . .
C63 C 0.5629(5) 0.0906(5) 0.7920(4) 0.080(3) Uani 1 1 d . U . . .
H63A H 0.530130 0.092438 0.746905 0.096 Uiso 1 1 calc R . . . .
H63B H 0.553582 0.041286 0.812319 0.096 Uiso 1 1 calc R . . . .
C64 C 0.6301(5) 0.0847(8) 0.7938(4) 0.129(6) Uani 1 1 d . U . . .
H64A H 0.642775 0.137594 0.781706 0.194 Uiso 1 1 calc GR . . . .
H64B H 0.631003 0.042529 0.763572 0.194 Uiso 1 1 calc GR . . . .
H64C H 0.661508 0.070171 0.837189 0.194 Uiso 1 1 calc GR . . . .
C65 C 0.5801(5) 0.1454(5) 0.8926(4) 0.073(2) Uani 1 1 d . U . . .
H65A H 0.617932 0.106741 0.905122 0.087 Uiso 1 1 calc R . . . .
H65B H 0.544472 0.119247 0.901930 0.087 Uiso 1 1 calc R . . . .
C66 C 0.6017(5) 0.2209(5) 0.9304(4) 0.079(3) Uani 1 1 d . U . . .
H66A H 0.640517 0.243459 0.925214 0.119 Uiso 1 1 calc GR . . . .
H66B H 0.613557 0.208652 0.975809 0.119 Uiso 1 1 calc GR . . . .
H66C H 0.565527 0.261072 0.915587 0.119 Uiso 1 1 calc GR . . . .
Li1 Li 0.4835(5) 0.2388(6) 0.7835(5) 0.029(2) Uani 1 1 d . . . . .
C67 C 0.4291(13) 0.284(2) 0.8802(13) 0.064(6) Uani 0.4 1 d . U P A -2
H67A H 0.463536 0.325154 0.883109 0.077 Uiso 0.4 1 calc R . P A -2
H67B H 0.386259 0.313404 0.868267 0.077 Uiso 0.4 1 calc R . P A -2
C68 C 0.4477(16) 0.242(2) 0.9437(11) 0.118(12) Uani 0.4 1 d . U P A -2
H68A H 0.480986 0.199880 0.948689 0.177 Uiso 0.4 1 calc GR . P A -2
H68B H 0.408094 0.216901 0.945491 0.177 Uiso 0.4 1 calc GR . P A -2
H68C H 0.466114 0.282379 0.978412 0.177 Uiso 0.4 1 calc GR . P A -2
C73 C 0.3608(9) 0.1895(12) 0.8066(10) 0.055(4) Uani 0.4 1 d . U P A -2
H73A H 0.334676 0.202251 0.760771 0.066 Uiso 0.4 1 calc R . P A -2
H73B H 0.339344 0.215915 0.832446 0.066 Uiso 0.4 1 calc R . P A -2
C74 C 0.3662(15) 0.1031(15) 0.8171(14) 0.077(8) Uani 0.4 1 d . U P A -2
H74A H 0.321903 0.078303 0.797777 0.116 Uiso 0.4 1 calc GR . P A -2
H74B H 0.385859 0.092041 0.863285 0.116 Uiso 0.4 1 calc GR . P A -2
H74C H 0.394480 0.079761 0.797457 0.116 Uiso 0.4 1 calc GR . P A -2
C69 C 0.3971(8) 0.1227(9) 0.8183(8) 0.053(4) Uani 0.6 1 d . . P A -1
H69A H 0.357874 0.114320 0.777507 0.064 Uiso 0.6 1 calc R . P A -1
H69B H 0.432416 0.083596 0.820623 0.064 Uiso 0.6 1 calc R . P A -1
C70 C 0.3795(8) 0.1136(8) 0.8742(8) 0.075(5) Uani 0.6 1 d . . P A -1
H70A H 0.395054 0.060278 0.895802 0.090 Uiso 0.6 1 calc R . P A -1
H70B H 0.330857 0.117706 0.860972 0.090 Uiso 0.6 1 calc R . P A -1
C71 C 0.4168(7) 0.1870(9) 0.9196(6) 0.060(4) Uani 0.6 1 d . . P A -1
H71A H 0.394848 0.203656 0.948049 0.072 Uiso 0.6 1 calc R . P A -1
H71B H 0.464126 0.174461 0.945631 0.072 Uiso 0.6 1 calc R . P A -1
C72 C 0.4083(9) 0.2492(9) 0.8693(9) 0.051(4) Uani 0.6 1 d . . P A -1
H72A H 0.361946 0.269485 0.850629 0.061 Uiso 0.6 1 calc R . P A -1
H72B H 0.438287 0.296321 0.887977 0.061 Uiso 0.6 1 calc R . P A -1

loop_
_atom_site_aniso_label
_atom_site_aniso_U_11
_atom_site_aniso_U_22
_atom_site_aniso_U_33
_atom_site_aniso_U_23
_atom_site_aniso_U_13
_atom_site_aniso_U_12
Pb1 0.01968(9) 0.01068(9) 0.02064(9) 0.00090(6) 0.01276(7) -0.00022(6)
Er1 0.01757(10) 0.01015(10) 0.01520(10) 0.00010(7) 0.00825(8) -0.00114(7)
Si1 0.0231(6) 0.0092(6) 0.0175(6) -0.0006(5) 0.0096(5) 0.0012(5)
Si2 0.0215(6) 0.0080(6) 0.0197(6) 0.0032(5) 0.0099(5) 0.0015(5)
Si3 0.0205(6) 0.0113(6) 0.0196(6) 0.0025(5) 0.0105(5) 0.0022(5)
Si4 0.0298(7) 0.0153(7) 0.0202(6) 0.0024(5) 0.0165(6) 0.0017(5)
C1 0.019(2) 0.009(2) 0.021(2) 0.0036(18) 0.0084(18) -0.0020(17)
C2 0.015(2) 0.010(2) 0.017(2) -0.0002(17) 0.0070(17) -0.0015(16)
C3 0.014(2) 0.010(2) 0.017(2) -0.0028(17) 0.0068(17) 0.0034(16)
C11 0.021(2) 0.009(2) 0.018(2) 0.0010(17) 0.0100(18) 0.0001(17)
C12 0.025(2) 0.018(2) 0.023(2) -0.001(2) 0.014(2) 0.0009(19)
C13 0.034(3) 0.026(3) 0.024(2) 0.000(2) 0.016(2) 0.003(2)
C14 0.037(3) 0.025(3) 0.033(3) 0.000(2) 0.025(2) 0.009(2)
C15 0.023(2) 0.021(3) 0.034(3) 0.001(2) 0.012(2) 0.004(2)
C16 0.022(2) 0.014(2) 0.026(2) 0.003(2) 0.011(2) 0.0020(18)
C4 0.015(2) 0.012(2) 0.018(2) -0.0047(18) 0.0088(17) -0.0011(16)
C5 0.021(2) 0.009(2) 0.0137(19) -0.0001(17) 0.0100(17) 0.0030(17)
C6 0.017(2) 0.021(2) 0.022(2) 0.003(2) 0.0066(19) -0.0017(19)
C7 0.024(2) 0.024(3) 0.020(2) 0.001(2) 0.007(2) -0.002(2)
C8 0.031(3) 0.020(3) 0.019(2) 0.004(2) 0.010(2) -0.009(2)
C9 0.024(2) 0.025(3) 0.020(2) -0.004(2) 0.009(2) -0.012(2)
C10 0.023(2) 0.016(2) 0.018(2) 0.0030(19) 0.0082(19) -0.0025(19)
C17 0.024(2) 0.013(2) 0.025(2) 0.001(2) 0.008(2) 0.0060(19)
C18 0.030(3) 0.026(3) 0.023(3) -0.004(2) 0.004(2) 0.008(2)
C19 0.040(3) 0.021(3) 0.030(3) 0.000(2) 0.009(2) 0.014(2)
C20 0.024(2) 0.030(3) 0.032(3) -0.006(2) 0.013(2) 0.001(2)
C21 0.037(3) 0.011(2) 0.027(3) -0.005(2) 0.016(2) -0.004(2)
C22 0.024(2) 0.019(2) 0.023(2) 0.000(2) 0.010(2) 0.0043(19)
C23 0.040(3) 0.009(2) 0.029(3) -0.004(2) 0.016(2) -0.005(2)
C24 0.051(3) 0.014(3) 0.041(3) -0.009(2) 0.024(3) -0.008(2)
C25 0.065(4) 0.030(3) 0.030(3) -0.008(3) 0.015(3) -0.021(3)
C26 0.032(3) 0.019(3) 0.047(3) -0.008(3) 0.005(3) -0.004(2)
C27 0.035(3) 0.014(2) 0.046(3) 0.009(2) 0.022(3) 0.006(2)
C28 0.029(3) 0.023(3) 0.025(2) 0.004(2) 0.013(2) 0.000(2)
C29 0.0130(19) 0.017(2) 0.012(2) -0.0030(18) 0.0038(17) 0.0003(17)
C30 0.017(2) 0.011(2) 0.018(2) 0.0017(18) 0.0065(18) 0.0005(17)
C31 0.020(2) 0.016(2) 0.015(2) 0.0007(18) 0.0066(18) -0.0019(17)
C32 0.023(2) 0.014(2) 0.015(2) 0.0006(18) 0.0104(18) -0.0003(18)
C33 0.023(2) 0.016(2) 0.016(2) -0.0024(18) 0.0080(19) 0.0018(18)
C34 0.021(2) 0.009(2) 0.021(2) 0.0003(18) 0.0097(19) -0.0010(17)
C35 0.023(2) 0.011(2) 0.015(2) 0.0046(17) 0.0094(18) -0.0020(17)
C36 0.019(2) 0.016(2) 0.021(2) 0.0043(19) 0.0122(19) 0.0000(18)
C37 0.030(3) 0.014(2) 0.034(3) 0.003(2) 0.017(2) 0.004(2)
C38 0.035(3) 0.022(3) 0.032(3) 0.011(2) 0.016(2) 0.009(2)
C39 0.053(4) 0.017(3) 0.057(4) -0.001(3) 0.038(3) 0.006(3)
C40 0.024(2) 0.018(2) 0.024(2) 0.000(2) 0.014(2) -0.0006(19)
C41 0.035(3) 0.030(3) 0.023(2) 0.003(2) 0.017(2) -0.005(2)
C42 0.033(3) 0.025(3) 0.036(3) 0.007(2) 0.023(2) 0.003(2)
C43 0.019(2) 0.017(2) 0.025(2) 0.002(2) 0.009(2) 0.0022(19)
C44 0.030(3) 0.024(3) 0.024(2) -0.002(2) 0.005(2) -0.005(2)
C45 0.026(3) 0.034(3) 0.020(2) -0.001(2) 0.009(2) 0.000(2)
C46 0.049(3) 0.017(3) 0.039(3) 0.008(2) 0.031(3) 0.005(2)
C47 0.053(4) 0.028(3) 0.043(3) -0.011(3) 0.035(3) -0.012(3)
C48 0.075(4) 0.029(3) 0.039(3) 0.019(3) 0.036(3) -0.002(3)
C49 0.033(3) 0.026(3) 0.018(2) 0.005(2) 0.011(2) 0.002(2)
C50 0.050(4) 0.043(4) 0.029(3) -0.002(3) 0.004(3) -0.003(3)
C51 0.039(3) 0.055(4) 0.028(3) 0.009(3) 0.015(3) 0.017(3)
C52 0.034(3) 0.019(3) 0.025(2) 0.002(2) 0.019(2) 0.005(2)
C53 0.041(3) 0.037(3) 0.035(3) 0.006(3) 0.025(3) 0.008(3)
C54 0.040(3) 0.050(4) 0.031(3) 0.000(3) 0.023(3) 0.010(3)
O1 0.036(2) 0.022(2) 0.031(2) -0.0011(17) 0.0062(17) 0.0008(17)
O2 0.045(2) 0.028(2) 0.034(2) -0.0081(19) 0.0156(19) -0.0102(19)
O3 0.050(2) 0.028(2) 0.044(2) 0.003(2) 0.021(2) 0.0110(19)
O4 0.058(3) 0.071(4) 0.057(3) 0.012(3) 0.040(3) 0.001(3)
C55 0.049(4) 0.026(3) 0.037(3) 0.006(3) 0.011(3) -0.006(3)
C56 0.042(3) 0.051(4) 0.039(3) 0.007(3) 0.017(3) -0.012(3)
C57 0.048(4) 0.037(4) 0.046(4) 0.000(3) 0.008(3) 0.012(3)
C58 0.066(5) 0.056(5) 0.097(7) -0.031(5) 0.007(5) 0.028(4)
C59 0.040(3) 0.037(4) 0.041(3) -0.005(3) 0.019(3) -0.008(3)
C60 0.063(5) 0.057(5) 0.051(4) 0.004(4) 0.026(4) 0.007(4)
C61 0.041(3) 0.029(3) 0.035(3) 0.001(3) 0.014(3) -0.002(3)
C62 0.046(4) 0.034(4) 0.066(5) -0.007(4) 0.024(4) -0.002(3)
C63 0.137(7) 0.026(4) 0.065(5) -0.001(4) 0.028(5) 0.026(5)
C64 0.132(8) 0.184(13) 0.050(5) -0.010(7) 0.015(5) 0.127(9)
C65 0.102(6) 0.059(5) 0.054(4) 0.020(4) 0.029(5) 0.035(5)
C66 0.104(7) 0.054(5) 0.044(4) 0.006(4) -0.007(5) -0.022(5)
Li1 0.031(5) 0.024(5) 0.033(5) 0.006(4) 0.016(4) 0.006(4)
C67 0.054(14) 0.092(18) 0.053(10) 0.003(8) 0.029(11) 0.017(11)
C68 0.12(2) 0.15(3) 0.038(9) 0.011(11) -0.018(12) -0.02(2)
C73 0.062(7) 0.050(8) 0.078(12) 0.007(8) 0.054(8) 0.016(7)
C74 0.14(2) 0.044(8) 0.089(17) -0.010(11) 0.085(19) -0.010(10)
C69 0.084(10) 0.042(8) 0.057(8) 0.006(6) 0.052(8) -0.007(7)
C70 0.120(12) 0.039(7) 0.122(13) 0.015(8) 0.107(11) 0.015(8)
C71 0.060(8) 0.078(11) 0.043(7) 0.020(7) 0.021(6) 0.033(7)
C72 0.058(10) 0.050(9) 0.057(9) -0.012(7) 0.036(8) 0.002(7)

loop_
_atom_type_symbol
_atom_type_description
_atom_type_scat_dispersion_real
_atom_type_scat_dispersion_imag
_atom_type_scat_source
C C 0.0033 0.0016 'International Tables Vol C Tables 4.2.6.8 and 6.1.1.4'
H H 0.0000 0.0000 'International Tables Vol C Tables 4.2.6.8 and 6.1.1.4'
Er Er -0.2586 4.9576 'International Tables Vol C Tables 4.2.6.8 and 6.1.1.4'
Li Li -0.0003 0.0001 'International Tables Vol C Tables 4.2.6.8 and 6.1.1.4'
O O 0.0106 0.0060 'International Tables Vol C Tables 4.2.6.8 and 6.1.1.4'
Pb Pb -3.3944 10.1111 'International Tables Vol C Tables 4.2.6.8 and 6.1.1.4'
Si Si 0.0817 0.0704 'International Tables Vol C Tables 4.2.6.8 and 6.1.1.4'

loop_
_geom_angle_atom_site_label_1
_geom_angle_atom_site_label_2
_geom_angle_atom_site_label_3
_geom_angle
_geom_angle_site_symmetry_1
_geom_angle_site_symmetry_3
_geom_angle_publ_flag
C1 Pb1 Er1 55.81(11) . . ?
C1 Pb1 C4 77.18(16) . . ?
C4 Pb1 Er1 53.94(11) . . ?
C1 Er1 Pb1 44.97(9) . . ?
C2 Er1 Pb1 63.90(9) . . ?
C2 Er1 C1 31.30(13) . . ?
C2 Er1 C29 124.52(13) . . ?
C2 Er1 C32 151.58(14) . . ?
C3 Er1 Pb1 64.39(10) . . ?
C3 Er1 C1 56.27(14) . . ?
C3 Er1 C2 32.13(13) . . ?
C3 Er1 C29 110.49(13) . . ?
C3 Er1 C32 148.61(14) . . ?
C4 Er1 Pb1 45.46(9) . . ?
C4 Er1 C1 65.54(14) . . ?
C4 Er1 C2 56.92(14) . . ?
C4 Er1 C3 32.25(14) . . ?
C4 Er1 C29 117.98(14) . . ?
C4 Er1 C32 116.38(14) . . ?
C29 Er1 Pb1 157.37(10) . . ?
C29 Er1 C1 152.34(14) . . ?
C30 Er1 Pb1 127.75(10) . . ?
C30 Er1 C1 170.08(14) . . ?
C30 Er1 C2 144.31(14) . . ?
C30 Er1 C3 115.95(14) . . ?
C30 Er1 C4 104.57(14) . . ?
C30 Er1 C29 32.13(14) . . ?
C30 Er1 C32 61.99(14) . . ?
C30 Er1 C33 83.64(15) . . ?
C30 Er1 C34 93.12(14) . . ?
C30 Er1 C35 84.32(14) . . ?
C30 Er1 C36 61.40(14) . . ?
C31 Er1 Pb1 103.84(11) . . ?
C31 Er1 C1 146.03(14) . . ?
C31 Er1 C2 161.15(14) . . ?
C31 Er1 C3 130.79(15) . . ?
C31 Er1 C4 104.23(15) . . ?
C31 Er1 C29 61.60(14) . . ?
C31 Er1 C30 32.53(14) . . ?
C31 Er1 C32 32.26(14) . . ?
C31 Er1 C33 61.19(15) . . ?
C31 Er1 C34 84.18(14) . . ?
C31 Er1 C35 93.13(14) . . ?
C31 Er1 C36 83.65(14) . . ?
C32 Er1 Pb1 91.55(10) . . ?
C32 Er1 C1 120.64(14) . . ?
C32 Er1 C29 83.67(14) . . ?
C33 Er1 Pb1 96.06(10) . . ?
C33 Er1 C1 103.01(14) . . ?
C33 Er1 C2 131.39(14) . . ?
C33 Er1 C3 157.95(14) . . ?
C33 Er1 C4 137.09(14) . . ?
C33 Er1 C29 91.48(14) . . ?
C33 Er1 C32 31.85(14) . . ?
C33 Er1 C36 82.56(14) . . ?
C34 Er1 Pb1 113.70(10) . . ?
C34 Er1 C1 96.38(14) . . ?
C34 Er1 C2 113.47(14) . . ?
C34 Er1 C3 145.02(14) . . ?
C34 Er1 C4 158.56(14) . . ?
C34 Er1 C29 83.42(14) . . ?
C34 Er1 C32 61.60(14) . . ?
C34 Er1 C33 32.08(14) . . ?
C34 Er1 C36 60.94(14) . . ?
C35 Er1 Pb1 140.33(10) . . ?
C35 Er1 C1 105.29(14) . . ?
C35 Er1 C2 105.36(14) . . ?
C35 Er1 C3 127.36(14) . . ?
C35 Er1 C4 159.60(14) . . ?
C35 Er1 C29 61.30(14) . . ?
C35 Er1 C32 84.02(14) . . ?
C35 Er1 C33 61.20(15) . . ?
C35 Er1 C34 32.07(13) . . ?
C35 Er1 C36 31.88(14) . . ?
C36 Er1 Pb1 170.66(10) . . ?
C36 Er1 C1 126.25(14) . . ?
C36 Er1 C2 110.21(14) . . ?
C36 Er1 C3 114.98(14) . . ?
C36 Er1 C4 138.69(14) . . ?
C36 Er1 C29 31.87(14) . . ?
C36 Er1 C32 92.04(14) . . ?
C1 Si1 C17 113.3(2) . . ?
C1 Si1 C21 114.2(2) . . ?
C1 Si1 C22 110.7(2) . . ?
C21 Si1 C17 107.7(2) . . ?
C22 Si1 C17 103.5(2) . . ?
C22 Si1 C21 106.6(2) . . ?
C4 Si2 C23 112.4(2) . . ?
C4 Si2 C27 118.6(2) . . ?
C4 Si2 C28 109.4(2) . . ?
C27 Si2 C23 106.7(2) . . ?
C28 Si2 C23 106.6(2) . . ?
C28 Si2 C27 102.0(2) . . ?
C29 Si3 C37 111.1(2) . . ?
C29 Si3 C40 111.4(2) . . ?
C29 Si3 C43 104.4(2) . . ?
C40 Si3 C37 112.7(2) . . ?
C40 Si3 C43 106.1(2) . . ?
C43 Si3 C37 110.7(2) . . ?
C32 Si4 C46 113.5(2) . . ?
C32 Si4 C49 105.3(2) . . ?
C46 Si4 C49 107.7(2) . . ?
C52 Si4 C32 111.5(2) . . ?
C52 Si4 C46 112.4(2) . . ?
C52 Si4 C49 105.8(2) . . ?
Pb1 C1 Er1 79.23(13) . . ?
Si1 C1 Pb1 117.5(2) . . ?
Si1 C1 Er1 124.8(2) . . ?
C2 C1 Pb1 111.2(3) . . ?
C2 C1 Er1 72.2(2) . . ?
C2 C1 Si1 130.3(3) . . ?
C1 C2 Er1 76.5(3) . . ?
C1 C2 C3 120.0(4) . . ?
C1 C2 C5 121.1(4) . . ?
C3 C2 Er1 73.3(2) . . ?
C3 C2 C5 118.9(4) . . ?
C5 C2 Er1 122.6(3) . . ?
C2 C3 Er1 74.5(2) . . ?
C2 C3 C11 120.4(4) . . ?
C2 C3 C4 118.8(4) . . ?
C11 C3 Er1 124.0(3) . . ?
C4 C3 Er1 73.8(2) . . ?
C4 C3 C11 120.9(4) . . ?
C12 C11 C3 121.1(4) . . ?
C16 C11 C3 121.7(4) . . ?
C16 C11 C12 116.9(4) . . ?
C11 C12 H12 118.9 . . ?
C13 C12 C11 122.3(5) . . ?
C13 C12 H12 118.9 . . ?
C12 C13 H13 120.0 . . ?
C12 C13 C14 120.0(5) . . ?
C14 C13 H13 120.0 . . ?
C13 C14 H14 120.7 . . ?
C15 C14 C13 118.6(5) . . ?
C15 C14 H14 120.7 . . ?
C14 C15 H15 119.7 . . ?
C14 C15 C16 120.6(5) . . ?
C16 C15 H15 119.7 . . ?
C11 C16 C15 121.4(5) . . ?
C11 C16 H16 119.3 . . ?
C15 C16 H16 119.3 . . ?
Pb1 C4 Er1 80.60(13) . . ?
Si2 C4 Pb1 113.9(2) . . ?
Si2 C4 Er1 131.2(2) . . ?
C3 C4 Pb1 110.8(3) . . ?
C3 C4 Er1 73.9(2) . . ?
C3 C4 Si2 131.3(3) . . ?
C6 C5 C2 120.5(4) . . ?
C10 C5 C2 122.3(4) . . ?
C10 C5 C6 117.2(4) . . ?
C5 C6 H6 119.1 . . ?
C7 C6 C5 121.7(4) . . ?
C7 C6 H6 119.1 . . ?
C6 C7 H7 119.4 . . ?
C6 C7 C8 121.3(4) . . ?
C8 C7 H7 119.4 . . ?
C7 C8 H8 120.9 . . ?
C7 C8 C9 118.2(4) . . ?
C9 C8 H8 120.9 . . ?
C8 C9 H9 120.0 . . ?
C10 C9 C8 120.0(4) . . ?
C10 C9 H9 120.0 . . ?
C5 C10 C9 121.5(4) . . ?
C5 C10 H10 119.3 . . ?
C9 C10 H10 119.3 . . ?
C18 C17 Si1 111.6(3) . . ?
C18 C17 C19 108.5(4) . . ?
C18 C17 C20 108.7(4) . . ?
C19 C17 Si1 109.4(3) . . ?
C20 C17 Si1 111.0(3) . . ?
C20 C17 C19 107.6(4) . . ?
C17 C18 H18A 109.5 . . ?
C17 C18 H18B 109.5 . . ?
C17 C18 H18C 109.5 . . ?
H18A C18 H18B 109.5 . . ?
H18A C18 H18C 109.5 . . ?
H18B C18 H18C 109.5 . . ?
C17 C19 H19A 109.5 . . ?
C17 C19 H19B 109.5 . . ?
C17 C19 H19C 109.5 . . ?
H19A C19 H19B 109.5 . . ?
H19A C19 H19C 109.5 . . ?
H19B C19 H19C 109.5 . . ?
C17 C20 H20A 109.5 . . ?
C17 C20 H20B 109.5 . . ?
C17 C20 H20C 109.5 . . ?
H20A C20 H20B 109.5 . . ?
H20A C20 H20C 109.5 . . ?
H20B C20 H20C 109.5 . . ?
Si1 C21 H21A 109.5 . . ?
Si1 C21 H21B 109.5 . . ?
Si1 C21 H21C 109.5 . . ?
H21A C21 H21B 109.5 . . ?
H21A C21 H21C 109.5 . . ?
H21B C21 H21C 109.5 . . ?
Si1 C22 H22A 109.5 . . ?
Si1 C22 H22B 109.5 . . ?
Si1 C22 H22C 109.5 . . ?
H22A C22 H22B 109.5 . . ?
H22A C22 H22C 109.5 . . ?
H22B C22 H22C 109.5 . . ?
C24 C23 Si2 110.6(4) . . ?
C25 C23 Si2 109.5(4) . . ?
C25 C23 C24 108.4(5) . . ?
C25 C23 C26 108.2(5) . . ?
C26 C23 Si2 111.1(4) . . ?
C26 C23 C24 109.0(4) . . ?
C23 C24 H24A 109.5 . . ?
C23 C24 H24B 109.5 . . ?
C23 C24 H24C 109.5 . . ?
H24A C24 H24B 109.5 . . ?
H24A C24 H24C 109.5 . . ?
H24B C24 H24C 109.5 . . ?
C23 C25 H25A 109.5 . . ?
C23 C25 H25B 109.5 . . ?
C23 C25 H25C 109.5 . . ?
H25A C25 H25B 109.5 . . ?
H25A C25 H25C 109.5 . . ?
H25B C25 H25C 109.5 . . ?
C23 C26 H26A 109.5 . . ?
C23 C26 H26B 109.5 . . ?
C23 C26 H26C 109.5 . . ?
H26A C26 H26B 109.5 . . ?
H26A C26 H26C 109.5 . . ?
H26B C26 H26C 109.5 . . ?
Si2 C27 H27A 109.5 . . ?
Si2 C27 H27B 109.5 . . ?
Si2 C27 H27C 109.5 . . ?
H27A C27 H27B 109.5 . . ?
H27A C27 H27C 109.5 . . ?
H27B C27 H27C 109.5 . . ?
Si2 C28 H28A 109.5 . . ?
Si2 C28 H28B 109.5 . . ?
Si2 C28 H28C 109.5 . . ?
H28A C28 H28B 109.5 . . ?
H28A C28 H28C 109.5 . . ?
H28B C28 H28C 109.5 . . ?
Si3 C29 Er1 156.5(2) . . ?
C30 C29 Er1 69.7(2) . . ?
C30 C29 Si3 112.4(3) . . ?
C30 C29 C36 131.1(4) . . ?
C36 C29 Er1 72.0(2) . . ?
C36 C29 Si3 114.9(3) . . ?
Er1 C30 H30 131.2 . . ?
C29 C30 Er1 78.1(2) . . ?
C29 C30 H30 111.8 . . ?
C31 C30 Er1 73.5(3) . . ?
C31 C30 C29 136.4(4) . . ?
C31 C30 H30 111.8 . . ?
Er1 C31 H31 132.8 . . ?
C30 C31 Er1 73.9(3) . . ?
C30 C31 H31 111.4 . . ?
C30 C31 C32 137.2(4) . . ?
C32 C31 Er1 77.3(3) . . ?
C32 C31 H31 111.4 . . ?
Si4 C32 Er1 153.6(2) . . ?
C31 C32 Er1 70.4(3) . . ?
C31 C32 Si4 113.4(3) . . ?
C33 C32 Er1 72.4(3) . . ?
C33 C32 Si4 114.4(3) . . ?
C33 C32 C31 130.7(4) . . ?
Er1 C33 H33 138.1 . . ?
C32 C33 Er1 75.7(3) . . ?
C32 C33 H33 111.5 . . ?
C34 C33 Er1 72.7(3) . . ?
C34 C33 C32 137.1(4) . . ?
C34 C33 H33 111.5 . . ?
Er1 C34 H34 134.1 . . ?
C33 C34 Er1 75.2(3) . . ?
C33 C34 H34 112.5 . . ?
C35 C34 Er1 73.9(3) . . ?
C35 C34 C33 135.1(4) . . ?
C35 C34 H34 112.5 . . ?
Er1 C35 H35 133.0 . . ?
C34 C35 Er1 74.0(3) . . ?
C34 C35 H35 112.4 . . ?
C34 C35 C36 135.2(4) . . ?
C36 C35 Er1 75.9(3) . . ?
C36 C35 H35 112.4 . . ?
Er1 C36 H36 137.4 . . ?
C29 C36 Er1 76.1(2) . . ?
C29 C36 H36 111.7 . . ?
C35 C36 Er1 72.2(2) . . ?
C35 C36 C29 136.5(4) . . ?
C35 C36 H36 111.7 . . ?
Si3 C37 H37 106.4 . . ?
C38 C37 Si3 115.7(4) . . ?
C38 C37 H37 106.4 . . ?
C39 C37 Si3 113.5(4) . . ?
C39 C37 H37 106.4 . . ?
C39 C37 C38 107.7(4) . . ?
C37 C38 H38A 109.5 . . ?
C37 C38 H38B 109.5 . . ?
C37 C38 H38C 109.5 . . ?
H38A C38 H38B 109.5 . . ?
H38A C38 H38C 109.5 . . ?
H38B C38 H38C 109.5 . . ?
C37 C39 H39A 109.5 . . ?
C37 C39 H39B 109.5 . . ?
C37 C39 H39C 109.5 . . ?
H39A C39 H39B 109.5 . . ?
H39A C39 H39C 109.5 . . ?
H39B C39 H39C 109.5 . . ?
Si3 C40 H40 104.7 . . ?
C41 C40 Si3 116.2(3) . . ?
C41 C40 H40 104.7 . . ?
C41 C40 C42 110.2(4) . . ?
C42 C40 Si3 115.0(3) . . ?
C42 C40 H40 104.7 . . ?
C40 C41 H41A 109.5 . . ?
C40 C41 H41B 109.5 . . ?
C40 C41 H41C 109.5 . . ?
H41A C41 H41B 109.5 . . ?
H41A C41 H41C 109.5 . . ?
H41B C41 H41C 109.5 . . ?
C40 C42 H42A 109.5 . . ?
C40 C42 H42B 109.5 . . ?
C40 C42 H42C 109.5 . . ?
H42A C42 H42B 109.5 . . ?
H42A C42 H42C 109.5 . . ?
H42B C42 H42C 109.5 . . ?
Si3 C43 H43 107.9 . . ?
C44 C43 Si3 112.1(3) . . ?
C44 C43 H43 107.9 . . ?
C45 C43 Si3 113.1(3) . . ?
C45 C43 H43 107.9 . . ?
C45 C43 C44 107.8(4) . . ?
C43 C44 H44A 109.5 . . ?
C43 C44 H44B 109.5 . . ?
C43 C44 H44C 109.5 . . ?
H44A C44 H44B 109.5 . . ?
H44A C44 H44C 109.5 . . ?
H44B C44 H44C 109.5 . . ?
C43 C45 H45A 109.5 . . ?
C43 C45 H45B 109.5 . . ?
C43 C45 H45C 109.5 . . ?
H45A C45 H45B 109.5 . . ?
H45A C45 H45C 109.5 . . ?
H45B C45 H45C 109.5 . . ?
Si4 C46 H46 106.2 . . ?
C47 C46 Si4 113.4(4) . . ?
C47 C46 H46 106.2 . . ?
C47 C46 C48 110.3(5) . . ?
C48 C46 Si4 113.9(4) . . ?
C48 C46 H46 106.2 . . ?
C46 C47 H47A 109.5 . . ?
C46 C47 H47B 109.5 . . ?
C46 C47 H47C 109.5 . . ?
H47A C47 H47B 109.5 . . ?
H47A C47 H47C 109.5 . . ?
H47B C47 H47C 109.5 . . ?
C46 C48 H48A 109.5 . . ?
C46 C48 H48B 109.5 . . ?
C46 C48 H48C 109.5 . . ?
H48A C48 H48B 109.5 . . ?
H48A C48 H48C 109.5 . . ?
H48B C48 H48C 109.5 . . ?
Si4 C49 H49 107.4 . . ?
C50 C49 Si4 112.5(4) . . ?
C50 C49 H49 107.4 . . ?
C51 C49 Si4 112.4(4) . . ?
C51 C49 H49 107.4 . . ?
C51 C49 C50 109.6(5) . . ?
C49 C50 H50A 109.5 . . ?
C49 C50 H50B 109.5 . . ?
C49 C50 H50C 109.5 . . ?
H50A C50 H50B 109.5 . . ?
H50A C50 H50C 109.5 . . ?
H50B C50 H50C 109.5 . . ?
C49 C51 H51A 109.5 . . ?
C49 C51 H51B 109.5 . . ?
C49 C51 H51C 109.5 . . ?
H51A C51 H51B 109.5 . . ?
H51A C51 H51C 109.5 . . ?
H51B C51 H51C 109.5 . . ?
Si4 C52 H52 105.9 . . ?
C53 C52 Si4 116.9(4) . . ?
C53 C52 H52 105.9 . . ?
C54 C52 Si4 111.8(4) . . ?
C54 C52 H52 105.9 . . ?
C54 C52 C53 109.7(4) . . ?
C52 C53 H53A 109.5 . . ?
C52 C53 H53B 109.5 . . ?
C52 C53 H53C 109.5 . . ?
H53A C53 H53B 109.5 . . ?
H53A C53 H53C 109.5 . . ?
H53B C53 H53C 109.5 . . ?
C52 C54 H54A 109.5 . . ?
C52 C54 H54B 109.5 . . ?
C52 C54 H54C 109.5 . . ?
H54A C54 H54B 109.5 . . ?
H54A C54 H54C 109.5 . . ?
H54B C54 H54C 109.5 . . ?
C55 O1 Li1 129.0(4) . . ?
C57 O1 C55 113.4(5) . . ?
C57 O1 Li1 111.9(5) . . ?
C59 O2 Li1 123.3(4) . . ?
C61 O2 C59 111.1(4) . . ?
C61 O2 Li1 125.6(5) . . ?
C63 O3 C65 109.8(6) . . ?
C63 O3 Li1 121.0(5) . . ?
C65 O3 Li1 120.9(5) . . ?
C67 O4 Li1 110.9(10) . . ?
C73 O4 Li1 136.5(10) . . ?
C73 O4 C67 102.3(12) . . ?
C69 O4 Li1 115.5(6) . . ?
C72 O4 Li1 135.0(8) . . ?
C72 O4 C69 107.5(9) . . ?
O1 C55 H55A 109.5 . . ?
O1 C55 H55B 109.5 . . ?
O1 C55 C56 110.5(5) . . ?
H55A C55 H55B 108.1 . . ?
C56 C55 H55A 109.5 . . ?
C56 C55 H55B 109.5 . . ?
C55 C56 H56A 109.5 . . ?
C55 C56 H56B 109.5 . . ?
C55 C56 H56C 109.5 . . ?
H56A C56 H56B 109.5 . . ?
H56A C56 H56C 109.5 . . ?
H56B C56 H56C 109.5 . . ?
O1 C57 H57A 109.0 . . ?
O1 C57 H57B 109.0 . . ?
O1 C57 C58 113.0(5) . . ?
H57A C57 H57B 107.8 . . ?
C58 C57 H57A 109.0 . . ?
C58 C57 H57B 109.0 . . ?
C57 C58 H58A 109.5 . . ?
C57 C58 H58B 109.5 . . ?
C57 C58 H58C 109.5 . . ?
H58A C58 H58B 109.5 . . ?
H58A C58 H58C 109.5 . . ?
H58B C58 H58C 109.5 . . ?
O2 C59 H59A 109.2 . . ?
O2 C59 H59B 109.2 . . ?
O2 C59 C60 112.3(6) . . ?
H59A C59 H59B 107.9 . . ?
C60 C59 H59A 109.2 . . ?
C60 C59 H59B 109.2 . . ?
C59 C60 H60A 109.5 . . ?
C59 C60 H60B 109.5 . . ?
C59 C60 H60C 109.5 . . ?
H60A C60 H60B 109.5 . . ?
H60A C60 H60C 109.5 . . ?
H60B C60 H60C 109.5 . . ?
O2 C61 H61A 108.6 . . ?
O2 C61 H61B 108.6 . . ?
O2 C61 C62 114.7(5) . . ?
H61A C61 H61B 107.6 . . ?
C62 C61 H61A 108.6 . . ?
C62 C61 H61B 108.6 . . ?
C61 C62 H62A 109.5 . . ?
C61 C62 H62B 109.5 . . ?
C61 C62 H62C 109.5 . . ?
H62A C62 H62B 109.5 . . ?
H62A C62 H62C 109.5 . . ?
H62B C62 H62C 109.5 . . ?
O3 C63 H63A 109.4 . . ?
O3 C63 H63B 109.4 . . ?
O3 C63 C64 111.1(8) . . ?
H63A C63 H63B 108.0 . . ?
C64 C63 H63A 109.4 . . ?
C64 C63 H63B 109.4 . . ?
C63 C64 H64A 109.5 . . ?
C63 C64 H64B 109.5 . . ?
C63 C64 H64C 109.5 . . ?
H64A C64 H64B 109.5 . . ?
H64A C64 H64C 109.5 . . ?
H64B C64 H64C 109.5 . . ?
O3 C65 H65A 109.3 . . ?
O3 C65 H65B 109.3 . . ?
O3 C65 C66 111.5(7) . . ?
H65A C65 H65B 108.0 . . ?
C66 C65 H65A 109.3 . . ?
C66 C65 H65B 109.3 . . ?
C65 C66 H66A 109.5 . . ?
C65 C66 H66B 109.5 . . ?
C65 C66 H66C 109.5 . . ?
H66A C66 H66B 109.5 . . ?
H66A C66 H66C 109.5 . . ?
H66B C66 H66C 109.5 . . ?
O2 Li1 O1 100.0(4) . . ?
O3 Li1 O1 122.4(5) . . ?
O3 Li1 O2 113.3(5) . . ?
O3 Li1 O4 102.5(5) . . ?
O4 Li1 O1 107.8(5) . . ?
O4 Li1 O2 110.7(5) . . ?
O4 C67 H67A 110.0 . . ?
O4 C67 H67B 110.0 . . ?
H67A C67 H67B 108.4 . . ?
C68 C67 O4 109(2) . . ?
C68 C67 H67A 110.0 . . ?
C68 C67 H67B 110.0 . . ?
C67 C68 H68A 109.5 . . ?
C67 C68 H68B 109.5 . . ?
C67 C68 H68C 109.5 . . ?
H68A C68 H68B 109.5 . . ?
H68A C68 H68C 109.5 . . ?
H68B C68 H68C 109.5 . . ?
O4 C73 H73A 110.9 . . ?
O4 C73 H73B 110.9 . . ?
O4 C73 C74 104.1(18) . . ?
H73A C73 H73B 109.0 . . ?
C74 C73 H73A 110.9 . . ?
C74 C73 H73B 110.9 . . ?
C73 C74 H74A 109.5 . . ?
C73 C74 H74B 109.5 . . ?
C73 C74 H74C 109.5 . . ?
H74A C74 H74B 109.5 . . ?
H74A C74 H74C 109.5 . . ?
H74B C74 H74C 109.5 . . ?
O4 C69 H69A 111.3 . . ?
O4 C69 H69B 111.3 . . ?
H69A C69 H69B 109.2 . . ?
C70 C69 O4 102.6(11) . . ?
C70 C69 H69A 111.3 . . ?
C70 C69 H69B 111.3 . . ?
C69 C70 H70A 111.0 . . ?
C69 C70 H70B 111.0 . . ?
C69 C70 C71 103.9(11) . . ?
H70A C70 H70B 109.0 . . ?
C71 C70 H70A 111.0 . . ?
C71 C70 H70B 111.0 . . ?
C70 C71 H71A 112.1 . . ?
C70 C71 H71B 112.1 . . ?
H71A C71 H71B 109.8 . . ?
C72 C71 C70 98.2(11) . . ?
C72 C71 H71A 112.1 . . ?
C72 C71 H71B 112.1 . . ?
O4 C72 C71 107.6(12) . . ?
O4 C72 H72A 110.2 . . ?
O4 C72 H72B 110.2 . . ?
C71 C72 H72A 110.2 . . ?
C71 C72 H72B 110.2 . . ?
H72A C72 H72B 108.5 . . ?

loop_
_geom_bond_atom_site_label_1
_geom_bond_atom_site_label_2
_geom_bond_distance
_geom_bond_site_symmetry_2
_geom_bond_publ_flag
Pb1 Er1 3.1519(3) . ?
Pb1 C1 2.267(4) . ?
Pb1 C4 2.277(4) . ?
Er1 C1 2.654(4) . ?
Er1 C2 2.599(4) . ?
Er1 C3 2.584(4) . ?
Er1 C4 2.583(4) . ?
Er1 C29 2.634(4) . ?
Er1 C30 2.526(4) . ?
Er1 C31 2.520(5) . ?
Er1 C32 2.610(4) . ?
Er1 C33 2.568(4) . ?
Er1 C34 2.535(5) . ?
Er1 C35 2.534(4) . ?
Er1 C36 2.581(4) . ?
Si1 C1 1.845(5) . ?
Si1 C17 1.929(5) . ?
Si1 C21 1.883(5) . ?
Si1 C22 1.878(5) . ?
Si2 C4 1.839(5) . ?
Si2 C23 1.910(5) . ?
Si2 C27 1.888(5) . ?
Si2 C28 1.883(5) . ?
Si3 C29 1.892(4) . ?
Si3 C37 1.914(5) . ?
Si3 C40 1.904(5) . ?
Si3 C43 1.912(5) . ?
Si4 C32 1.898(4) . ?
Si4 C46 1.900(5) . ?
Si4 C49 1.904(5) . ?
Si4 C52 1.896(5) . ?
C1 C2 1.418(6) . ?
C2 C3 1.435(6) . ?
C2 C5 1.504(6) . ?
C3 C11 1.502(6) . ?
C3 C4 1.435(6) . ?
C11 C12 1.394(6) . ?
C11 C16 1.381(6) . ?
C12 H12 0.9500 . ?
C12 C13 1.380(7) . ?
C13 H13 0.9500 . ?
C13 C14 1.394(7) . ?
C14 H14 0.9500 . ?
C14 C15 1.376(7) . ?
C15 H15 0.9500 . ?
C15 C16 1.401(7) . ?
C16 H16 0.9500 . ?
C5 C6 1.397(6) . ?
C5 C10 1.389(6) . ?
C6 H6 0.9500 . ?
C6 C7 1.374(6) . ?
C7 H7 0.9500 . ?
C7 C8 1.375(6) . ?
C8 H8 0.9500 . ?
C8 C9 1.408(6) . ?
C9 H9 0.9500 . ?
C9 C10 1.392(6) . ?
C10 H10 0.9500 . ?
C17 C18 1.527(7) . ?
C17 C19 1.549(7) . ?
C17 C20 1.528(7) . ?
C18 H18A 0.9800 . ?
C18 H18B 0.9800 . ?
C18 H18C 0.9800 . ?
C19 H19A 0.9800 . ?
C19 H19B 0.9800 . ?
C19 H19C 0.9800 . ?
C20 H20A 0.9800 . ?
C20 H20B 0.9800 . ?
C20 H20C 0.9800 . ?
C21 H21A 0.9800 . ?
C21 H21B 0.9800 . ?
C21 H21C 0.9800 . ?
C22 H22A 0.9800 . ?
C22 H22B 0.9800 . ?
C22 H22C 0.9800 . ?
C23 C24 1.544(7) . ?
C23 C25 1.530(7) . ?
C23 C26 1.538(7) . ?
C24 H24A 0.9800 . ?
C24 H24B 0.9800 . ?
C24 H24C 0.9800 . ?
C25 H25A 0.9800 . ?
C25 H25B 0.9800 . ?
C25 H25C 0.9800 . ?
C26 H26A 0.9800 . ?
C26 H26B 0.9800 . ?
C26 H26C 0.9800 . ?
C27 H27A 0.9800 . ?
C27 H27B 0.9800 . ?
C27 H27C 0.9800 . ?
C28 H28A 0.9800 . ?
C28 H28B 0.9800 . ?
C28 H28C 0.9800 . ?
C29 C30 1.432(6) . ?
C29 C36 1.433(6) . ?
C30 H30 0.9500 . ?
C30 C31 1.413(6) . ?
C31 H31 0.9500 . ?
C31 C32 1.428(6) . ?
C32 C33 1.421(6) . ?
C33 H33 0.9500 . ?
C33 C34 1.411(6) . ?
C34 H34 0.9500 . ?
C34 C35 1.400(6) . ?
C35 H35 0.9500 . ?
C35 C36 1.405(6) . ?
C36 H36 0.9500 . ?
C37 H37 1.0000 . ?
C37 C38 1.535(7) . ?
C37 C39 1.509(7) . ?
C38 H38A 0.9800 . ?
C38 H38B 0.9800 . ?
C38 H38C 0.9800 . ?
C39 H39A 0.9800 . ?
C39 H39B 0.9800 . ?
C39 H39C 0.9800 . ?
C40 H40 1.0000 . ?
C40 C41 1.523(7) . ?
C40 C42 1.536(7) . ?
C41 H41A 0.9800 . ?
C41 H41B 0.9800 . ?
C41 H41C 0.9800 . ?
C42 H42A 0.9800 . ?
C42 H42B 0.9800 . ?
C42 H42C 0.9800 . ?
C43 H43 1.0000 . ?
C43 C44 1.536(7) . ?
C43 C45 1.533(7) . ?
C44 H44A 0.9800 . ?
C44 H44B 0.9800 . ?
C44 H44C 0.9800 . ?
C45 H45A 0.9800 . ?
C45 H45B 0.9800 . ?
C45 H45C 0.9800 . ?
C46 H46 1.0000 . ?
C46 C47 1.525(8) . ?
C46 C48 1.542(7) . ?
C47 H47A 0.9800 . ?
C47 H47B 0.9800 . ?
C47 H47C 0.9800 . ?
C48 H48A 0.9800 . ?
C48 H48B 0.9800 . ?
C48 H48C 0.9800 . ?
C49 H49 1.0000 . ?
C49 C50 1.542(8) . ?
C49 C51 1.515(8) . ?
C50 H50A 0.9800 . ?
C50 H50B 0.9800 . ?
C50 H50C 0.9800 . ?
C51 H51A 0.9800 . ?
C51 H51B 0.9800 . ?
C51 H51C 0.9800 . ?
C52 H52 1.0000 . ?
C52 C53 1.541(7) . ?
C52 C54 1.541(7) . ?
C53 H53A 0.9800 . ?
C53 H53B 0.9800 . ?
C53 H53C 0.9800 . ?
C54 H54A 0.9800 . ?
C54 H54B 0.9800 . ?
C54 H54C 0.9800 . ?
O1 C55 1.441(7) . ?
O1 C57 1.432(7) . ?
O1 Li1 1.981(10) . ?
O2 C59 1.458(7) . ?
O2 C61 1.431(7) . ?
O2 Li1 1.976(11) . ?
O3 C63 1.424(9) . ?
O3 C65 1.441(9) . ?
O3 Li1 1.948(10) . ?
O4 Li1 1.971(11) . ?
O4 C67 1.66(3) . ?
O4 C73 1.317(19) . ?
O4 C69 1.583(15) . ?
O4 C72 1.305(15) . ?
C55 H55A 0.9900 . ?
C55 H55B 0.9900 . ?
C55 C56 1.481(9) . ?
C56 H56A 0.9800 . ?
C56 H56B 0.9800 . ?
C56 H56C 0.9800 . ?
C57 H57A 0.9900 . ?
C57 H57B 0.9900 . ?
C57 C58 1.507(10) . ?
C58 H58A 0.9800 . ?
C58 H58B 0.9800 . ?
C58 H58C 0.9800 . ?
C59 H59A 0.9900 . ?
C59 H59B 0.9900 . ?
C59 C60 1.483(9) . ?
C60 H60A 0.9800 . ?
C60 H60B 0.9800 . ?
C60 H60C 0.9800 . ?
C61 H61A 0.9900 . ?
C61 H61B 0.9900 . ?
C61 C62 1.482(9) . ?
C62 H62A 0.9800 . ?
C62 H62B 0.9800 . ?
C62 H62C 0.9800 . ?
C63 H63A 0.9900 . ?
C63 H63B 0.9900 . ?
C63 C64 1.467(13) . ?
C64 H64A 0.9800 . ?
C64 H64B 0.9800 . ?
C64 H64C 0.9800 . ?
C65 H65A 0.9900 . ?
C65 H65B 0.9900 . ?
C65 C66 1.470(12) . ?
C66 H66A 0.9800 . ?
C66 H66B 0.9800 . ?
C66 H66C 0.9800 . ?
C67 H67A 0.9900 . ?
C67 H67B 0.9900 . ?
C67 C68 1.50(4) . ?
C68 H68A 0.9800 . ?
C68 H68B 0.9800 . ?
C68 H68C 0.9800 . ?
C73 H73A 0.9900 . ?
C73 H73B 0.9900 . ?
C73 C74 1.43(3) . ?
C74 H74A 0.9800 . ?
C74 H74B 0.9800 . ?
C74 H74C 0.9800 . ?
C69 H69A 0.9900 . ?
C69 H69B 0.9900 . ?
C69 C70 1.482(16) . ?
C70 H70A 0.9900 . ?
C70 H70B 0.9900 . ?
C70 C71 1.58(2) . ?
C71 H71A 0.9900 . ?
C71 H71B 0.9900 . ?
C71 C72 1.49(2) . ?
C72 H72A 0.9900 . ?
C72 H72B 0.9900 . ?

loop_
_geom_torsion_atom_site_label_1
_geom_torsion_atom_site_label_2
_geom_torsion_atom_site_label_3
_geom_torsion_atom_site_label_4
_geom_torsion
_geom_torsion_site_symmetry_1
_geom_torsion_site_symmetry_2
_geom_torsion_site_symmetry_3
_geom_torsion_site_symmetry_4
_geom_torsion_publ_flag
Pb1 C1 C2 Er1 70.4(2) . . . . ?
Pb1 C1 C2 C3 9.1(5) . . . . ?
Pb1 C1 C2 C5 -169.5(3) . . . . ?
Er1 C1 C2 C3 -61.3(4) . . . . ?
Er1 C1 C2 C5 120.1(4) . . . . ?
Er1 C2 C3 C11 120.6(4) . . . . ?
Er1 C2 C3 C4 -61.2(4) . . . . ?
Er1 C2 C5 C6 171.2(3) . . . . ?
Er1 C2 C5 C10 -9.6(6) . . . . ?
Er1 C3 C11 C12 153.2(4) . . . . ?
Er1 C3 C11 C16 -32.0(6) . . . . ?
Er1 C3 C4 Pb1 -73.1(2) . . . . ?
Er1 C3 C4 Si2 131.3(4) . . . . ?
Er1 C29 C30 C31 50.2(5) . . . . ?
Er1 C29 C36 C35 -44.1(5) . . . . ?
Er1 C30 C31 C32 49.7(6) . . . . ?
Er1 C31 C32 Si4 -151.9(3) . . . . ?
Er1 C31 C32 C33 43.2(5) . . . . ?
Er1 C32 C33 C34 43.5(5) . . . . ?
Er1 C33 C34 C35 48.0(5) . . . . ?
Er1 C34 C35 C36 49.5(5) . . . . ?
Er1 C35 C36 C29 45.2(6) . . . . ?
Si1 C1 C2 Er1 -121.0(4) . . . . ?
Si1 C1 C2 C3 177.7(3) . . . . ?
Si1 C1 C2 C5 -0.9(7) . . . . ?
Si3 C29 C30 Er1 154.8(3) . . . . ?
Si3 C29 C30 C31 -155.0(5) . . . . ?
Si3 C29 C36 Er1 -155.8(3) . . . . ?
Si3 C29 C36 C35 160.1(5) . . . . ?
Si4 C32 C33 Er1 152.6(3) . . . . ?
Si4 C32 C33 C34 -163.9(5) . . . . ?
C1 C2 C3 Er1 62.9(4) . . . . ?
C1 C2 C3 C11 -176.4(4) . . . . ?
C1 C2 C3 C4 1.7(6) . . . . ?
C1 C2 C5 C6 77.7(6) . . . . ?
C1 C2 C5 C10 -103.1(5) . . . . ?
C2 C3 C11 C12 61.9(6) . . . . ?
C2 C3 C11 C16 -123.2(5) . . . . ?
C2 C3 C4 Pb1 -11.5(5) . . . . ?
C2 C3 C4 Er1 61.6(4) . . . . ?
C2 C3 C4 Si2 -167.1(3) . . . . ?
C2 C5 C6 C7 -179.9(4) . . . . ?
C2 C5 C10 C9 179.2(4) . . . . ?
C3 C2 C5 C6 -100.8(5) . . . . ?
C3 C2 C5 C10 78.4(6) . . . . ?
C3 C11 C12 C13 171.9(4) . . . . ?
C3 C11 C16 C15 -171.9(4) . . . . ?
C11 C3 C4 Pb1 166.7(3) . . . . ?
C11 C3 C4 Er1 -120.3(4) . . . . ?
C11 C3 C4 Si2 11.0(6) . . . . ?
C11 C12 C13 C14 0.2(8) . . . . ?
C12 C11 C16 C15 3.2(7) . . . . ?
C12 C13 C14 C15 2.8(8) . . . . ?
C13 C14 C15 C16 -2.8(8) . . . . ?
C14 C15 C16 C11 -0.3(8) . . . . ?
C16 C11 C12 C13 -3.1(7) . . . . ?
C4 C3 C11 C12 -116.2(5) . . . . ?
C4 C3 C11 C16 58.6(6) . . . . ?
C5 C2 C3 Er1 -118.5(4) . . . . ?
C5 C2 C3 C11 2.1(6) . . . . ?
C5 C2 C3 C4 -179.7(4) . . . . ?
C5 C6 C7 C8 0.2(8) . . . . ?
C6 C5 C10 C9 -1.6(7) . . . . ?
C6 C7 C8 C9 -0.6(8) . . . . ?
C7 C8 C9 C10 -0.2(8) . . . . ?
C8 C9 C10 C5 1.3(8) . . . . ?
C10 C5 C6 C7 0.8(7) . . . . ?
C17 Si1 C1 Pb1 69.2(3) . . . . ?
C17 Si1 C1 Er1 165.3(2) . . . . ?
C17 Si1 C1 C2 -98.8(4) . . . . ?
C21 Si1 C1 Pb1 -166.9(2) . . . . ?
C21 Si1 C1 Er1 -70.8(3) . . . . ?
C21 Si1 C1 C2 25.1(5) . . . . ?
C22 Si1 C1 Pb1 -46.6(3) . . . . ?
C22 Si1 C1 Er1 49.5(3) . . . . ?
C22 Si1 C1 C2 145.4(4) . . . . ?
C23 Si2 C4 Pb1 -83.2(3) . . . . ?
C23 Si2 C4 Er1 178.2(3) . . . . ?
C23 Si2 C4 C3 71.9(5) . . . . ?
C27 Si2 C4 Pb1 151.4(2) . . . . ?
C27 Si2 C4 Er1 52.7(4) . . . . ?
C27 Si2 C4 C3 -53.5(5) . . . . ?
C28 Si2 C4 Pb1 35.1(3) . . . . ?
C28 Si2 C4 Er1 -63.6(3) . . . . ?
C28 Si2 C4 C3 -169.8(4) . . . . ?
C29 C30 C31 Er1 -51.6(5) . . . . ?
C29 C30 C31 C32 -1.9(10) . . . . ?
C30 C29 C36 Er1 40.0(5) . . . . ?
C30 C29 C36 C35 -4.1(9) . . . . ?
C30 C31 C32 Er1 -48.7(6) . . . . ?
C30 C31 C32 Si4 159.4(5) . . . . ?
C30 C31 C32 C33 -5.5(10) . . . . ?
C31 C32 C33 Er1 -42.5(5) . . . . ?
C31 C32 C33 C34 1.0(9) . . . . ?
C32 Si4 C52 C53 -62.9(4) . . . . ?
C32 Si4 C52 C54 169.5(4) . . . . ?
C32 C33 C34 Er1 -44.3(6) . . . . ?
C32 C33 C34 C35 3.6(10) . . . . ?
C33 C34 C35 Er1 -48.4(5) . . . . ?
C33 C34 C35 C36 1.1(10) . . . . ?
C34 C35 C36 Er1 -48.9(5) . . . . ?
C34 C35 C36 C29 -3.7(10) . . . . ?
C36 C29 C30 Er1 -40.7(5) . . . . ?
C36 C29 C30 C31 9.5(9) . . . . ?
C37 Si3 C29 Er1 52.1(6) . . . . ?
C37 Si3 C29 C30 -38.5(4) . . . . ?
C37 Si3 C29 C36 154.3(3) . . . . ?
C40 Si3 C29 Er1 -74.5(6) . . . . ?
C40 Si3 C29 C30 -165.1(3) . . . . ?
C40 Si3 C29 C36 27.8(4) . . . . ?
C43 Si3 C29 Er1 171.5(6) . . . . ?
C43 Si3 C29 C30 80.9(4) . . . . ?
C43 Si3 C29 C36 -86.3(4) . . . . ?
C46 Si4 C32 Er1 -52.9(6) . . . . ?
C46 Si4 C32 C31 39.9(4) . . . . ?
C46 Si4 C32 C33 -152.6(4) . . . . ?
C46 Si4 C52 C53 65.8(4) . . . . ?
C46 Si4 C52 C54 -61.8(5) . . . . ?
C49 Si4 C32 Er1 -170.5(5) . . . . ?
C49 Si4 C32 C31 -77.7(4) . . . . ?
C49 Si4 C32 C33 89.8(4) . . . . ?
C49 Si4 C52 C53 -176.9(4) . . . . ?
C49 Si4 C52 C54 55.5(4) . . . . ?
C52 Si4 C32 Er1 75.2(6) . . . . ?
C52 Si4 C32 C31 168.0(3) . . . . ?
C52 Si4 C32 C33 -24.5(4) . . . . ?
O4 C69 C70 C71 -17.6(14) . . . . ?
C55 O1 C57 C58 -74.5(8) . . . . ?
C57 O1 C55 C56 -173.7(5) . . . . ?
C59 O2 C61 C62 -77.5(7) . . . . ?
C61 O2 C59 C60 -83.7(7) . . . . ?
C63 O3 C65 C66 154.8(8) . . . . ?
C65 O3 C63 C64 -83.9(9) . . . . ?
Li1 O1 C55 C56 -22.8(8) . . . . ?
Li1 O1 C57 C58 129.6(7) . . . . ?
Li1 O2 C59 C60 96.4(7) . . . . ?
Li1 O2 C61 C62 102.4(7) . . . . ?
Li1 O3 C63 C64 127.6(7) . . . . ?
Li1 O3 C65 C66 -56.7(10) . . . . ?
Li1 O4 C67 C68 -122.2(19) . . . . ?
Li1 O4 C73 C74 96.8(18) . . . . ?
Li1 O4 C69 C70 156.2(10) . . . . ?
Li1 O4 C72 C71 -126.4(11) . . . . ?
C67 O4 C73 C74 -123.7(19) . . . . ?
C73 O4 C67 C68 86(2) . . . . ?
C69 O4 C72 C71 36.3(15) . . . . ?
C69 C70 C71 C72 36.5(14) . . . . ?
C70 C71 C72 O4 -45.7(14) . . . . ?
C72 O4 C69 C70 -10.3(16) . . . . ?
